data_7213243
loop_
_publ_author_name
'Jetti, Ram K. R.'
'Xue, Feng'
'Mak, Thomas C. W.'
'Nangia, Ashwini'

_publ_section_title
;
 4-Tritylbenzoic acid. A molecular scaffold for wheel-and-axle host--guest
 inclusion compounds with a supramolecular axis
;
_journal_issue 6
_journal_name_full 'Journal of the Chemical Society, Perkin Transactions 2'
_journal_page_first 1223
_journal_paper_doi 10.1039/a909827e
_journal_year 2000
_chemical_formula_moiety '(C26 H20 O2). (C9 H12)'
_chemical_formula_sum 'C35 H32 O2'
_chemical_formula_weight 484.61
_chemical_melting_point 531.15
_chemical_name_common ' 4-(triphenylmethyl)benzoic acid mesitylene clathrate '
_chemical_name_systematic
; 
 ? 
;
_space_group_IT_number 2
_symmetry_cell_setting triclinic
_symmetry_space_group_name_Hall '-P 1'
_symmetry_space_group_name_H-M 'P -1'
_atom_sites_solution_hydrogens geom
_atom_sites_solution_primary direct
_atom_sites_solution_secondary difmap
_audit_creation_method SHELXL
_cell_angle_alpha 75.92(1)
_cell_angle_beta 81.64(1)
_cell_angle_gamma 85.16(1)
_cell_formula_units_Z 2
_cell_length_a 7.390(1)
_cell_length_b 13.637(1)
_cell_length_c 14.349(1)
_cell_measurement_reflns_used 25
_cell_measurement_temperature 293(2)
_cell_measurement_theta_max 15
_cell_measurement_theta_min 5
_cell_volume 1385.9(2)
_computing_cell_refinement MSC/AFC
_computing_data_collection MSC/AFC
_computing_data_reduction MSC/AFC
_computing_molecular_graphics 'Siemens SHELXTL-PC'
_computing_structure_refinement 'SHELXL-93 (Sheldrick, 1993)'
_computing_structure_solution 'SHELXS-86 (Sheldrick, 1990)'
_diffrn_ambient_temperature 293(2)
_diffrn_measurement_device
;
Rigaku AFC7R four-circle diffractometer
;
_diffrn_measurement_method '\w scan'
_diffrn_radiation_monochromator graphite
_diffrn_radiation_source
;
Rigaku RU-200 rotating-anode generator powered at 50kV and 90mA
;
_diffrn_radiation_type MoK\a
_diffrn_radiation_wavelength 0.71073
_diffrn_reflns_av_R_equivalents 0.0272
_diffrn_reflns_av_sigmaI/netI 0.0708
_diffrn_reflns_limit_h_max 9
_diffrn_reflns_limit_h_min -9
_diffrn_reflns_limit_k_max 0
_diffrn_reflns_limit_k_min -16
_diffrn_reflns_limit_l_max 17
_diffrn_reflns_limit_l_min -17
_diffrn_reflns_number 4748
_diffrn_reflns_theta_max 26.00
_diffrn_reflns_theta_min 2.37
_diffrn_standards_interval_count 197
_diffrn_standards_number 3
_exptl_absorpt_coefficient_mu 0.070
_exptl_absorpt_correction_T_max 1.000
_exptl_absorpt_correction_T_min 0.925
_exptl_absorpt_correction_type empirical
_exptl_crystal_colour Colorless
_exptl_crystal_density_diffrn 1.161
_exptl_crystal_description Prism
_exptl_crystal_F_000 516
_exptl_crystal_size_max 0.40
_exptl_crystal_size_mid 0.30
_exptl_crystal_size_min 0.22
_refine_diff_density_max 0.153
_refine_diff_density_min -0.167
_refine_diff_density_rms 0.034
_refine_ls_extinction_method none
_refine_ls_goodness_of_fit_all 1.013
_refine_ls_goodness_of_fit_obs 1.215
_refine_ls_matrix_type full
_refine_ls_number_parameters 334
_refine_ls_number_reflns 4537
_refine_ls_number_restraints 267
_refine_ls_restrained_S_all 0.989
_refine_ls_restrained_S_obs 1.152
_refine_ls_R_factor_all 0.1321
_refine_ls_R_factor_obs 0.0493
_refine_ls_shift/esd_max 0.000
_refine_ls_shift/esd_mean 0.000
_refine_ls_structure_factor_coef Fsqd
_refine_ls_weighting_details 'w=1/[\s^2^(Fo^2^)+(0.0768P)^2^+0.0038P] where P=(Fo^2^+2Fc^2^)/3'
_refine_ls_weighting_scheme calc
_refine_ls_wR_factor_all 0.1585
_refine_ls_wR_factor_obs 0.1309
_reflns_number_observed 2311
_reflns_number_total 4537
_reflns_observed_criterion >2sigma(I)
_cod_data_source_file a909827esup1.cif
_cod_data_source_block 5.mesitylene
_cod_depositor_comments
;
The following automatic conversions were performed:

'_chemical_melting_point' value ' 258 deg C ' was changed to '531.15'
- it was converted from degrees Celsius(C) to
Kelvins(K).

'_symmetry_cell_setting' value 'Triclinic' changed to
'triclinic' according to
/home/saulius/struct/CIF-dictionaries/cif_core.dic dictionary named
'cif_core.dic' version 2.4.2 from
2011-04-26.

'_exptl_absorpt_correction_type' value 'Empirical'
changed to 'empirical' according to
/home/saulius/struct/CIF-dictionaries/cif_core.dic dictionary named
'cif_core.dic' version 2.4.2 from 2011-04-26.

Automatic conversion script
Id: cif_fix_values 1891 2012-01-12 08:04:46Z andrius 

The following automatic conversions were performed:

'_refine_ls_weighting_scheme' value 'calc
w=1/[\s^2^(Fo^2^)+(0.0768P)^2^+0.0038P] where P=(Fo^2^+2Fc^2^)/3' was
changed to 'calc'. New tag '_refine_ls_weighting_details' was
created. The value of the new tag was set to
'w=1/[\s^2^(Fo^2^)+(0.0768P)^2^+0.0038P] where P=(Fo^2^+2Fc^2^)/3'.

Automatic conversion script
Id: cif_fix_values 3143 2015-03-26 13:38:13Z robertas 
;
_cod_original_sg_symbol_H-M P-1
_cod_database_code 7213243

loop_
_symmetry_equiv_pos_as_xyz
'x, y, z'
'-x, -y, -z'

loop_
_atom_site_aniso_label
_atom_site_aniso_U_11
_atom_site_aniso_U_22
_atom_site_aniso_U_33
_atom_site_aniso_U_23
_atom_site_aniso_U_13
_atom_site_aniso_U_12
C1 0.0352(11) 0.0389(12) 0.0495(13) -0.0096(10) 0.0018(10) -0.0040(9)
C2 0.0333(11) 0.0393(12) 0.0504(14) -0.0076(10) -0.0005(10) -0.0025(9)
C3 0.0433(12) 0.0562(14) 0.0508(14) -0.0130(11) 0.0006(11) -0.0095(11)
C4 0.0428(13) 0.0577(15) 0.061(2) -0.0167(12) 0.0015(12) -0.0118(11)
C5 0.0404(12) 0.0444(13) 0.059(2) -0.0034(11) 0.0033(11) -0.0030(10)
C6 0.0538(14) 0.059(2) 0.0501(14) -0.0123(12) 0.0041(12) -0.0064(12)
C7 0.0433(12) 0.0482(13) 0.0535(15) -0.0095(11) -0.0014(11) -0.0094(10)
C8 0.058(2) 0.062(2) 0.057(2) -0.0107(13) 0.0113(13) -0.0108(13)
O1 0.0757(12) 0.110(2) 0.0731(13) -0.0266(11) 0.0263(10) -0.0405(11)
O2 0.0768(13) 0.114(2) 0.0854(14) -0.0382(12) 0.0266(11) -0.0494(12)
C9 0.0423(12) 0.0433(12) 0.0466(13) -0.0103(10) -0.0017(10) -0.0104(10)
C10 0.0539(14) 0.0539(15) 0.056(2) -0.0157(12) -0.0037(12) -0.0092(11)
C11 0.075(2) 0.075(2) 0.053(2) -0.0147(13) -0.0105(14) -0.014(2)
C12 0.071(2) 0.065(2) 0.068(2) -0.0007(14) -0.0276(14) -0.0106(15)
C13 0.0510(14) 0.052(2) 0.078(2) -0.0084(13) -0.0125(14) -0.0023(12)
C14 0.0455(13) 0.0530(14) 0.0554(14) -0.0086(11) -0.0053(11) -0.0024(11)
C15 0.0359(11) 0.0480(13) 0.0538(13) -0.0180(11) -0.0013(10) -0.0054(10)
C16 0.0462(13) 0.0455(14) 0.067(2) -0.0163(12) 0.0008(11) -0.0067(11)
C17 0.059(2) 0.0491(15) 0.091(2) -0.0267(13) -0.0070(15) 0.0051(13)
C18 0.0491(15) 0.072(2) 0.098(2) -0.046(2) -0.0045(14) 0.0097(13)
C19 0.0433(14) 0.082(2) 0.079(2) -0.034(2) 0.0060(13) -0.0011(13)
C20 0.0443(13) 0.0566(15) 0.068(2) -0.0171(12) 0.0023(12) -0.0068(11)
C21 0.0353(11) 0.0440(13) 0.0482(13) -0.0139(10) 0.0020(10) -0.0052(10)
C22 0.0460(13) 0.0494(14) 0.0609(15) -0.0109(11) -0.0100(12) -0.0021(11)
C23 0.0537(14) 0.071(2) 0.068(2) -0.0202(14) -0.0124(12) -0.0096(13)
C24 0.061(2) 0.064(2) 0.080(2) -0.0280(15) -0.0093(14) -0.0192(13)
C25 0.069(2) 0.0445(14) 0.077(2) -0.0118(13) -0.0075(15) -0.0116(12)
C26 0.0516(13) 0.0462(14) 0.0554(15) -0.0078(11) -0.0068(11) -0.0082(11)
C27 0.109(2) 0.067(2) 0.062(2) -0.0231(14) -0.031(2) 0.003(2)
C28 0.111(2) 0.084(2) 0.075(2) -0.022(2) -0.023(2) -0.011(2)
C29 0.160(3) 0.071(2) 0.086(2) -0.009(2) -0.044(2) -0.018(2)
C30 0.177(4) 0.092(3) 0.101(3) -0.030(2) -0.055(3) 0.028(3)
C31 0.129(3) 0.124(3) 0.090(3) -0.040(2) -0.031(2) 0.034(3)
C32 0.116(3) 0.092(2) 0.073(2) -0.021(2) -0.020(2) -0.006(2)
C33 0.145(3) 0.079(2) 0.102(2) -0.036(2) -0.037(2) 0.000(2)
C34 0.246(5) 0.096(3) 0.173(4) 0.002(3) -0.061(4) -0.054(3)
C35 0.151(4) 0.226(5) 0.176(5) -0.083(4) -0.020(4) 0.072(4)

loop_
_atom_site_label
_atom_site_type_symbol
_atom_site_fract_x
_atom_site_fract_y
_atom_site_fract_z
_atom_site_U_iso_or_equiv
_atom_site_thermal_displace_type
_atom_site_occupancy
_atom_site_calc_flag
_atom_site_refinement_flags
C1 C 0.1780(3) 0.27387(15) 0.85896(15) 0.0419(5) Uani 1 d .
C2 C 0.3239(3) 0.32523(15) 0.7764(2) 0.0420(5) Uani 1 d D
C3 C 0.4432(3) 0.3871(2) 0.7986(2) 0.0503(6) Uani 1 d D
H3 H 0.4261(3) 0.3999(2) 0.8602(2) 0.060 Uiso 1 calc R
C4 C 0.5849(3) 0.4299(2) 0.7332(2) 0.0538(6) Uani 1 d D
H4 H 0.6625(3) 0.4707(2) 0.7507(2) 0.065 Uiso 1 calc R
C5 C 0.6126(3) 0.4126(2) 0.6414(2) 0.0503(6) Uani 1 d D
C6 C 0.4948(3) 0.3527(2) 0.6160(2) 0.0552(6) Uani 1 d D
H6 H 0.5119(3) 0.3410(2) 0.5540(2) 0.066 Uiso 1 calc R
C7 C 0.3505(3) 0.3097(2) 0.6833(2) 0.0488(6) Uani 1 d D
H7 H 0.2710(3) 0.2702(2) 0.6655(2) 0.059 Uiso 1 calc R
C8 C 0.7748(3) 0.4541(2) 0.5756(2) 0.0610(7) Uani 1 d D
O1 O 0.8047(2) 0.42915(15) 0.49333(14) 0.0871(6) Uani 1 d .
H1 H 0.8970(2) 0.45554(15) 0.46176(14) 0.105 Uiso 1 calc R
O2 O 0.8786(3) 0.5064(2) 0.60045(14) 0.0908(6) Uani 1 d .
C9 C 0.2877(3) 0.2243(2) 0.9441(2) 0.0440(5) Uani 1 d D
C10 C 0.2437(3) 0.2384(2) 1.0369(2) 0.0542(6) Uani 1 d D
H10 H 0.1400(3) 0.2783(2) 1.0515(2) 0.065 Uiso 1 calc R
C11 C 0.3517(4) 0.1941(2) 1.1087(2) 0.0672(7) Uani 1 d D
H11 H 0.3199(4) 0.2047(2) 1.1707(2) 0.081 Uiso 1 calc R
C12 C 0.5045(4) 0.1348(2) 1.0894(2) 0.0684(7) Uani 1 d D
H12 H 0.5757(4) 0.1047(2) 1.1381(2) 0.082 Uiso 1 calc R
C13 C 0.5519(3) 0.1202(2) 0.9973(2) 0.0611(7) Uani 1 d D
H13 H 0.6562(3) 0.0806(2) 0.9832(2) 0.073 Uiso 1 calc R
C14 C 0.4444(3) 0.1644(2) 0.9263(2) 0.0522(6) Uani 1 d D
H14 H 0.4777(3) 0.1538(2) 0.8643(2) 0.063 Uiso 1 calc R
C15 C 0.0303(3) 0.3531(2) 0.8856(2) 0.0451(5) Uani 1 d D
C16 C 0.0346(3) 0.4553(2) 0.8456(2) 0.0529(6) Uani 1 d D
H16 H 0.1307(3) 0.4797(2) 0.7983(2) 0.063 Uiso 1 calc R
C17 C -0.1002(3) 0.5230(2) 0.8737(2) 0.0656(7) Uani 1 d D
H17 H -0.0934(3) 0.5918(2) 0.8453(2) 0.079 Uiso 1 calc R
C18 C -0.2437(3) 0.4892(2) 0.9432(2) 0.0695(8) Uani 1 d D
H18 H -0.3322(3) 0.5348(2) 0.9637(2) 0.083 Uiso 1 calc R
C19 C -0.2547(3) 0.3871(2) 0.9819(2) 0.0669(7) Uani 1 d D
H19 H -0.3532(3) 0.3630(2) 1.0276(2) 0.080 Uiso 1 calc R
C20 C -0.1207(3) 0.3200(2) 0.9533(2) 0.0567(6) Uani 1 d D
H20 H -0.1310(3) 0.2510(2) 0.9797(2) 0.068 Uiso 1 calc R
C21 C 0.0773(3) 0.1934(2) 0.8292(2) 0.0425(5) Uani 1 d D
C22 C -0.0403(3) 0.2245(2) 0.7595(2) 0.0521(6) Uani 1 d D
H22 H -0.0547(3) 0.2931(2) 0.7308(2) 0.063 Uiso 1 calc R
C23 C -0.1368(3) 0.1566(2) 0.7315(2) 0.0627(7) Uani 1 d D
H23 H -0.2128(3) 0.1795(2) 0.6835(2) 0.075 Uiso 1 calc R
C24 C -0.1205(3) 0.0550(2) 0.7744(2) 0.0658(7) Uani 1 d D
H24 H -0.1854(3) 0.0090(2) 0.7559(2) 0.079 Uiso 1 calc R
C25 C -0.0076(3) 0.0224(2) 0.8448(2) 0.0637(7) Uani 1 d D
H25 H 0.0034(3) -0.0461(2) 0.8745(2) 0.076 Uiso 1 calc R
C26 C 0.0906(3) 0.0911(2) 0.8723(2) 0.0515(6) Uani 1 d D
H26 H 0.1663(3) 0.0679(2) 0.9203(2) 0.062 Uiso 1 calc R
C27 C 0.4996(5) 0.9499(2) 0.6361(2) 0.0762(8) Uani 1 d D
C28 C 0.3846(5) 0.8712(3) 0.6712(2) 0.0880(9) Uani 1 d D
H28 H 0.2648(5) 0.8847(3) 0.6970(2) 0.106 Uiso 1 calc R
C29 C 0.4432(6) 0.7721(3) 0.6691(2) 0.1034(11) Uani 1 d D
C30 C 0.6200(7) 0.7543(3) 0.6297(3) 0.1203(14) Uani 1 d D
H30 H 0.6608(7) 0.6881(3) 0.6286(3) 0.144 Uiso 1 calc R
C31 C 0.7375(6) 0.8294(4) 0.5923(3) 0.1122(13) Uani 1 d D
C32 C 0.6754(5) 0.9269(3) 0.5967(2) 0.0928(10) Uani 1 d D
H32 H 0.7551(5) 0.9791(3) 0.5721(2) 0.111 Uiso 1 calc R
C33 C 0.4387(5) 1.0564(2) 0.6403(2) 0.1046(11) Uani 1 d D
H33A H 0.5376(5) 1.1000(2) 0.6124(2) 0.157 Uiso 1 calc R
H33B H 0.4029(5) 1.0596(2) 0.7066(2) 0.157 Uiso 1 calc R
H33C H 0.3364(5) 1.0777(2) 0.6046(2) 0.157 Uiso 1 calc R
C34 C 0.3118(7) 0.6877(3) 0.7128(3) 0.172(2) Uani 1 d D
H34A H 0.1958(7) 0.7161(3) 0.7362(3) 0.258 Uiso 1 calc R
H34B H 0.3615(7) 0.6408(3) 0.7655(3) 0.258 Uiso 1 calc R
H34C H 0.2954(7) 0.6529(3) 0.6641(3) 0.258 Uiso 1 calc R
C35 C 0.9302(6) 0.8076(4) 0.5460(4) 0.183(2) Uani 1 d D
H35A H 0.9929(6) 0.8695(4) 0.5238(4) 0.274 Uiso 1 calc R
H35B H 0.9242(6) 0.7784(4) 0.4921(4) 0.274 Uiso 1 calc R
H35C H 0.9954(6) 0.7610(4) 0.5929(4) 0.274 Uiso 1 calc R

loop_
_atom_type_symbol
_atom_type_description
_atom_type_scat_dispersion_real
_atom_type_scat_dispersion_imag
_atom_type_scat_source
C C 0.0033 0.0016 'International Tables Vol C Tables 4.2.6.8 and 6.1.1.4'
H H 0.0000 0.0000 'International Tables Vol C Tables 4.2.6.8 and 6.1.1.4'
O O 0.0106 0.0060 'International Tables Vol C Tables 4.2.6.8 and 6.1.1.4'

loop_
_geom_angle_atom_site_label_1
_geom_angle_atom_site_label_2
_geom_angle_atom_site_label_3
_geom_angle
C15 C1 C9 112.2(2)
C15 C1 C21 106.8(2)
C9 C1 C21 110.8(2)
C15 C1 C2 110.4(2)
C9 C1 C2 104.6(2)
C21 C1 C2 112.1(2)
C7 C2 C3 117.4(2)
C7 C2 C1 124.8(2)
C3 C2 C1 117.7(2)
C4 C3 C2 122.3(2)
C3 C4 C5 120.0(2)
C4 C5 C6 119.4(2)
C4 C5 C8 118.1(2)
C6 C5 C8 122.4(2)
C5 C6 C7 120.0(2)
C2 C7 C6 120.9(2)
O2 C8 O1 122.6(2)
O2 C8 C5 121.1(2)
O1 C8 C5 116.3(2)
C10 C9 C14 117.1(2)
C10 C9 C1 124.2(2)
C14 C9 C1 118.6(2)
C9 C10 C11 120.9(2)
C12 C11 C10 120.8(2)
C11 C12 C13 119.3(2)
C12 C13 C14 119.7(2)
C13 C14 C9 122.1(2)
C16 C15 C20 116.8(2)
C16 C15 C1 124.4(2)
C20 C15 C1 118.7(2)
C15 C16 C17 121.8(2)
C18 C17 C16 120.4(2)
C17 C18 C19 119.0(2)
C18 C19 C20 120.4(2)
C19 C20 C15 121.5(2)
C26 C21 C22 117.3(2)
C26 C21 C1 123.4(2)
C22 C21 C1 119.2(2)
C23 C22 C21 121.9(2)
C24 C23 C22 120.0(2)
C25 C24 C23 119.3(2)
C24 C25 C26 120.5(2)
C21 C26 C25 121.0(2)
C28 C27 C32 117.4(3)
C28 C27 C33 121.8(3)
C32 C27 C33 120.8(3)
C27 C28 C29 121.6(3)
C30 C29 C28 118.1(3)
C30 C29 C34 122.7(4)
C28 C29 C34 119.2(4)
C31 C30 C29 122.6(4)
C30 C31 C32 117.8(4)
C30 C31 C35 121.3(4)
C32 C31 C35 121.0(4)
C27 C32 C31 122.6(3)

loop_
_geom_bond_atom_site_label_1
_geom_bond_atom_site_label_2
_geom_bond_distance
C1 C15 1.545(3)
C1 C9 1.549(3)
C1 C21 1.549(3)
C1 C2 1.551(3)
C2 C7 1.387(3)
C2 C3 1.389(3)
C3 C4 1.367(3)
C4 C5 1.378(3)
C5 C6 1.384(3)
C5 C8 1.474(3)
C6 C7 1.394(3)
C8 O2 1.232(3)
C8 O1 1.291(3)
C9 C10 1.381(3)
C9 C14 1.389(3)
C10 C11 1.384(3)
C11 C12 1.367(3)
C12 C13 1.375(3)
C13 C14 1.375(3)
C15 C16 1.373(3)
C15 C20 1.397(3)
C16 C17 1.385(3)
C17 C18 1.372(3)
C18 C19 1.373(3)
C19 C20 1.377(3)
C21 C26 1.382(3)
C21 C22 1.385(3)
C22 C23 1.380(3)
C23 C24 1.374(3)
C24 C25 1.370(3)
C25 C26 1.392(3)
C27 C28 1.376(4)
C27 C32 1.382(4)
C27 C33 1.496(4)
C28 C29 1.391(4)
C29 C30 1.373(5)
C29 C34 1.523(5)
C30 C31 1.355(5)
C31 C32 1.383(4)
C31 C35 1.519(5)
